data_7111749
loop_
_publ_author_name
'Naseri, Vesal'
'Less, Robert J.'
'Mulvey, Robert E.'
'McPartlin, Mary'
'Wright, Dominic S.'

_publ_section_title
;
 Stoichiometric and catalytic Sn-mediated dehydrocoupling of primary
 phosphines
;
_journal_issue 27
_journal_name_full 'Chemical Communications'
_journal_page_first 5000
_journal_page_last 5002
_journal_paper_doi 10.1039/c0cc00827c
_journal_volume 46
_journal_year 2010
_chemical_formula_moiety 'C50 H45 Fe5 P5, C6 H6'
_chemical_formula_sum 'C56 H51 Fe5 P5'
_chemical_formula_weight 1158.07
_chemical_name_systematic
;
?
;
_space_group_IT_number 61
_symmetry_cell_setting orthorhombic
_symmetry_space_group_name_Hall '-P 2ac 2ab'
_symmetry_space_group_name_H-M 'P b c a'
_atom_sites_solution_hydrogens geom
_atom_sites_solution_primary direct
_atom_sites_solution_secondary difmap
_audit_creation_method SHELXL-97
_cell_angle_alpha 90.00
_cell_angle_beta 90.00
_cell_angle_gamma 90.00
_cell_formula_units_Z 8
_cell_length_a 10.85880(10)
_cell_length_b 24.6233(2)
_cell_length_c 36.4979(3)
_cell_measurement_reflns_used 156454
_cell_measurement_temperature 180(2)
_cell_measurement_theta_max 27.48
_cell_measurement_theta_min 1.02
_cell_volume 9758.79(14)
_computing_cell_refinement 'HKL Scalepack (Otwinowski & Minor 1997)'
_computing_data_collection 'Collect (Nonius B.V. 1998)'
_computing_data_reduction
;
HKL Denzo and Scalepack (Otwinowski & Minor 1997)
;
_computing_publication_material 'SHELXL-97 (Sheldrick 1997)'
_computing_structure_refinement 'SHELXL-97 (Sheldrick 1997)'
_computing_structure_solution 'SIR-92 (Altomare et al. 1994)'
_diffrn_ambient_temperature 180(2)
_diffrn_measured_fraction_theta_full 0.998
_diffrn_measured_fraction_theta_max 0.998
_diffrn_measurement_device_type 'Nonius Kappa CCD'
_diffrn_measurement_method 'Thin slice \w and \f scans'
_diffrn_radiation_source 'fine-focus sealed tube'
_diffrn_radiation_type MoK\a
_diffrn_radiation_wavelength 0.71073
_diffrn_reflns_av_R_equivalents 0.1023
_diffrn_reflns_av_sigmaI/netI 0.0532
_diffrn_reflns_limit_h_max 13
_diffrn_reflns_limit_h_min -13
_diffrn_reflns_limit_k_max 30
_diffrn_reflns_limit_k_min -30
_diffrn_reflns_limit_l_max 45
_diffrn_reflns_limit_l_min -45
_diffrn_reflns_number 88631
_diffrn_reflns_theta_full 26.37
_diffrn_reflns_theta_max 26.37
_diffrn_reflns_theta_min 2.65
_diffrn_standards_number 0
_exptl_absorpt_coefficient_mu 1.654
_exptl_absorpt_correction_T_max 0.930
_exptl_absorpt_correction_T_min 0.795
_exptl_absorpt_correction_type multi-scan
_exptl_absorpt_process_details
;
multi-scan from symmetry-related measurements
Sortav (Blessing 1995)
;
_exptl_crystal_colour Orange
_exptl_crystal_density_diffrn 1.576
_exptl_crystal_density_method 'not measured'
_exptl_crystal_description Plate
_exptl_crystal_F_000 4736
_exptl_crystal_size_max 0.21
_exptl_crystal_size_mid 0.14
_exptl_crystal_size_min 0.05
_refine_diff_density_max 0.907
_refine_diff_density_min -0.624
_refine_diff_density_rms 0.100
_refine_ls_extinction_method none
_refine_ls_goodness_of_fit_ref 1.041
_refine_ls_hydrogen_treatment constr
_refine_ls_matrix_type full
_refine_ls_number_parameters 583
_refine_ls_number_reflns 9973
_refine_ls_number_restraints 0
_refine_ls_restrained_S_all 1.041
_refine_ls_R_factor_all 0.0786
_refine_ls_R_factor_gt 0.0453
_refine_ls_shift/su_max 0.002
_refine_ls_shift/su_mean 0.000
_refine_ls_structure_factor_coef Fsqd
_refine_ls_weighting_details 'calc w=1/[\s^2^(Fo^2^)+(0.0210P)^2^+21.7979P] where P=(Fo^2^+2Fc^2^)/3'
_refine_ls_weighting_scheme calc
_refine_ls_wR_factor_gt 0.0793
_refine_ls_wR_factor_ref 0.0897
_reflns_number_gt 7272
_reflns_number_total 9973
_reflns_threshold_expression >2sigma(I)
_cod_data_source_file C0CC00827Csup1.cif
_cod_data_source_block dw0946
_cod_depositor_comments
;
The following automatic conversions were performed:

'_symmetry_cell_setting' value 'Orthorhombic' changed to
'orthorhombic' according to
/home/saulius/struct/CIF-dictionaries/cif_core.dic dictionary named
'cif_core.dic' version 2.4.2 from 2011-04-26.

Automatic conversion script
Id: cif_fix_values 1891 2012-01-12 08:04:46Z andrius 
;
_cod_database_code 7111749

loop_
_symmetry_equiv_pos_as_xyz
'x, y, z'
'-x+1/2, -y, z+1/2'
'-x, y+1/2, -z+1/2'
'x+1/2, -y+1/2, -z'
'-x, -y, -z'
'x-1/2, y, -z-1/2'
'x, -y-1/2, z-1/2'
'-x-1/2, y-1/2, z'

loop_
_atom_site_label
_atom_site_type_symbol
_atom_site_fract_x
_atom_site_fract_y
_atom_site_fract_z
_atom_site_U_iso_or_equiv
_atom_site_adp_type
_atom_site_occupancy
_atom_site_symmetry_multiplicity
_atom_site_calc_flag
_atom_site_refinement_flags
P1 P 0.42899(8) 0.26339(4) 0.66550(2) 0.0216(2) Uani 1 1 d .
P2 P 0.54147(8) 0.33810(4) 0.66407(2) 0.0218(2) Uani 1 1 d .
P3 P 0.57539(9) 0.33537(4) 0.60468(2) 0.0218(2) Uani 1 1 d .
P4 P 0.65868(8) 0.25288(4) 0.59890(2) 0.0213(2) Uani 1 1 d .
P5 P 0.50036(9) 0.20738(4) 0.62288(3) 0.0231(2) Uani 1 1 d .
Fe1 Fe 0.14232(5) 0.24700(2) 0.626230(14) 0.02333(12) Uani 1 1 d .
C1 C 0.2935(3) 0.29028(15) 0.64263(9) 0.0220(8) Uani 1 1 d .
C2 C 0.2685(3) 0.29969(15) 0.60466(10) 0.0243(8) Uani 1 1 d .
H2A H 0.3233 0.2923 0.5850 0.029 Uiso 1 1 calc R
C3 C 0.1484(3) 0.32177(15) 0.60120(10) 0.0264(8) Uani 1 1 d .
H3A H 0.1088 0.3315 0.5789 0.032 Uiso 1 1 calc R
C4 C 0.0981(3) 0.32681(15) 0.63687(10) 0.0282(9) Uani 1 1 d .
H4A H 0.0189 0.3408 0.6427 0.034 Uiso 1 1 calc R
C5 C 0.1860(3) 0.30740(15) 0.66235(10) 0.0246(8) Uani 1 1 d .
H5A H 0.1755 0.3059 0.6882 0.030 Uiso 1 1 calc R
C6 C 0.1817(4) 0.16636(15) 0.63338(11) 0.0327(9) Uani 1 1 d .
H6A H 0.2571 0.1519 0.6422 0.039 Uiso 1 1 calc R
C7 C 0.1536(4) 0.17684(16) 0.59659(11) 0.0353(10) Uani 1 1 d .
H7A H 0.2067 0.1710 0.5763 0.042 Uiso 1 1 calc R
C8 C 0.0327(4) 0.19755(17) 0.59506(12) 0.0381(10) Uani 1 1 d .
H8A H -0.0105 0.2080 0.5735 0.046 Uiso 1 1 calc R
C9 C -0.0126(4) 0.20000(16) 0.63126(12) 0.0364(10) Uani 1 1 d .
H9A H -0.0919 0.2125 0.6384 0.044 Uiso 1 1 calc R
C10 C 0.0799(4) 0.18076(16) 0.65509(11) 0.0334(10) Uani 1 1 d .
H10A H 0.0743 0.1780 0.6810 0.040 Uiso 1 1 calc R
Fe2 Fe 0.80630(5) 0.35958(2) 0.714044(14) 0.02368(13) Uani 1 1 d .
C11 C 0.6751(3) 0.31260(14) 0.68854(9) 0.0215(8) Uani 1 1 d .
C12 C 0.6752(3) 0.30325(15) 0.72751(10) 0.0254(8) Uani 1 1 d .
H12A H 0.6074 0.3088 0.7435 0.030 Uiso 1 1 calc R
C13 C 0.7941(3) 0.28434(15) 0.73799(10) 0.0276(9) Uani 1 1 d .
H13A H 0.8191 0.2749 0.7621 0.033 Uiso 1 1 calc R
C14 C 0.8684(3) 0.28215(15) 0.70608(10) 0.0255(8) Uani 1 1 d .
H14A H 0.9520 0.2709 0.7051 0.031 Uiso 1 1 calc R
C15 C 0.7964(3) 0.29956(14) 0.67590(10) 0.0236(8) Uani 1 1 d .
H15A H 0.8241 0.3022 0.6513 0.028 Uiso 1 1 calc R
C16 C 0.7621(4) 0.43918(17) 0.70503(13) 0.0432(11) Uani 1 1 d .
H16A H 0.6892 0.4521 0.6936 0.052 Uiso 1 1 calc R
C17 C 0.7783(4) 0.42969(17) 0.74307(13) 0.0454(12) Uani 1 1 d .
H17A H 0.7184 0.4351 0.7617 0.054 Uiso 1 1 calc R
C18 C 0.8999(4) 0.41064(16) 0.74823(12) 0.0404(11) Uani 1 1 d .
H18A H 0.9363 0.4008 0.7710 0.048 Uiso 1 1 calc R
C19 C 0.9573(4) 0.40880(16) 0.71380(12) 0.0370(10) Uani 1 1 d .
H19A H 1.0396 0.3977 0.7092 0.044 Uiso 1 1 calc R
C20 C 0.8725(4) 0.42608(16) 0.68747(12) 0.0389(11) Uani 1 1 d .
H20A H 0.8875 0.4285 0.6619 0.047 Uiso 1 1 calc R
Fe3 Fe 0.74239(5) 0.42015(2) 0.550199(14) 0.02430(13) Uani 1 1 d .
C21 C 0.7060(3) 0.38133(15) 0.59879(9) 0.0230(8) Uani 1 1 d .
C22 C 0.8305(3) 0.37140(16) 0.58757(9) 0.0250(8) Uani 1 1 d .
H22A H 0.8661 0.3368 0.5829 0.030 Uiso 1 1 calc R
C23 C 0.8910(4) 0.42216(17) 0.58462(10) 0.0323(9) Uani 1 1 d .
H23A H 0.9745 0.4275 0.5777 0.039 Uiso 1 1 calc R
C24 C 0.8061(4) 0.46371(17) 0.59377(10) 0.0332(10) Uani 1 1 d .
H24A H 0.8227 0.5016 0.5941 0.040 Uiso 1 1 calc R
C25 C 0.6920(4) 0.43861(16) 0.60229(10) 0.0288(9) Uani 1 1 d .
H25A H 0.6186 0.4569 0.6092 0.035 Uiso 1 1 calc R
C26 C 0.6416(4) 0.38485(17) 0.50920(11) 0.0368(10) Uani 1 1 d .
H26A H 0.5990 0.3512 0.5107 0.044 Uiso 1 1 calc R
C27 C 0.7652(4) 0.39191(19) 0.49781(10) 0.0397(11) Uani 1 1 d .
H27A H 0.8202 0.3639 0.4905 0.048 Uiso 1 1 calc R
C28 C 0.7922(4) 0.44780(19) 0.49928(10) 0.0386(11) Uani 1 1 d .
H28A H 0.8684 0.4642 0.4929 0.046 Uiso 1 1 calc R
C29 C 0.6856(4) 0.47541(17) 0.51204(11) 0.0378(10) Uani 1 1 d .
H29A H 0.6781 0.5134 0.5159 0.045 Uiso 1 1 calc R
C30 C 0.5925(4) 0.43622(17) 0.51802(11) 0.0348(10) Uani 1 1 d .
H30A H 0.5113 0.4433 0.5265 0.042 Uiso 1 1 calc R
Fe4 Fe 0.66435(5) 0.17456(2) 0.520788(14) 0.02443(13) Uani 1 1 d .
C31 C 0.6274(3) 0.24343(14) 0.55031(9) 0.0229(8) Uani 1 1 d .
C32 C 0.5195(4) 0.22551(16) 0.53112(10) 0.0296(9) Uani 1 1 d .
H32A H 0.4428 0.2161 0.5419 0.035 Uiso 1 1 calc R
C33 C 0.5473(4) 0.22435(17) 0.49308(10) 0.0347(10) Uani 1 1 d .
H33A H 0.4924 0.2138 0.4741 0.042 Uiso 1 1 calc R
C34 C 0.6700(4) 0.24147(16) 0.48821(10) 0.0331(10) Uani 1 1 d .
H34A H 0.7120 0.2447 0.4655 0.040 Uiso 1 1 calc R
C35 C 0.7192(4) 0.25290(15) 0.52313(10) 0.0285(9) Uani 1 1 d .
H35A H 0.8008 0.2650 0.5278 0.034 Uiso 1 1 calc R
C36 C 0.7313(4) 0.11612(17) 0.55570(11) 0.0376(10) Uani 1 1 d .
H36A H 0.7464 0.1201 0.5812 0.045 Uiso 1 1 calc R
C37 C 0.6197(4) 0.09875(17) 0.53952(12) 0.0417(11) Uani 1 1 d .
H37A H 0.5465 0.0891 0.5522 0.050 Uiso 1 1 calc R
C38 C 0.6369(5) 0.09840(17) 0.50083(12) 0.0443(12) Uani 1 1 d .
H38A H 0.5771 0.0881 0.4831 0.053 Uiso 1 1 calc R
C39 C 0.7582(4) 0.11598(17) 0.49328(11) 0.0393(11) Uani 1 1 d .
H39A H 0.7940 0.1200 0.4697 0.047 Uiso 1 1 calc R
C40 C 0.8165(4) 0.12647(17) 0.52717(11) 0.0372(10) Uani 1 1 d .
H40A H 0.8990 0.1384 0.5303 0.045 Uiso 1 1 calc R
Fe5 Fe 0.54092(5) 0.11485(2) 0.695913(14) 0.02712(13) Uani 1 1 d .
C41 C 0.5863(3) 0.15821(15) 0.64970(10) 0.0255(8) Uani 1 1 d .
C42 C 0.5797(4) 0.10119(16) 0.64227(10) 0.0333(10) Uani 1 1 d .
H42A H 0.5262 0.0845 0.6250 0.040 Uiso 1 1 calc R
C43 C 0.6659(4) 0.07378(17) 0.66470(11) 0.0398(11) Uani 1 1 d .
H43A H 0.6804 0.0357 0.6651 0.048 Uiso 1 1 calc R
C44 C 0.7261(4) 0.11282(18) 0.68635(12) 0.0390(11) Uani 1 1 d .
H44A H 0.7885 0.1057 0.7039 0.047 Uiso 1 1 calc R
C45 C 0.6779(3) 0.16459(17) 0.67745(11) 0.0317(9) Uani 1 1 d .
H45A H 0.7025 0.1980 0.6882 0.038 Uiso 1 1 calc R
C46 C 0.3738(4) 0.13857(19) 0.71665(11) 0.0395(10) Uani 1 1 d .
H46A H 0.3198 0.1648 0.7064 0.047 Uiso 1 1 calc R
C47 C 0.3730(4) 0.0824(2) 0.70910(13) 0.0486(12) Uani 1 1 d .
H47A H 0.3191 0.0641 0.6927 0.058 Uiso 1 1 calc R
C48 C 0.4680(5) 0.05815(19) 0.73050(13) 0.0508(13) Uani 1 1 d .
H48A H 0.4881 0.0206 0.7312 0.061 Uiso 1 1 calc R
C49 C 0.5265(5) 0.0995(2) 0.75039(12) 0.0491(12) Uani 1 1 d .
H49A H 0.5939 0.0949 0.7667 0.059 Uiso 1 1 calc R
C50 C 0.4680(4) 0.14902(19) 0.74198(10) 0.0419(11) Uani 1 1 d .
H50A H 0.4888 0.1836 0.7518 0.050 Uiso 1 1 calc R
C1S C 0.6821(5) 0.53973(19) 0.3682(3) 0.150(5) Uani 1 1 d G
H1SA H 0.7324 0.5702 0.3628 0.180 Uiso 1 1 calc R
C2S C 0.6116(7) 0.5159(3) 0.34084(16) 0.118(4) Uani 1 1 d G
H2SA H 0.6136 0.5301 0.3167 0.142 Uiso 1 1 calc R
C3S C 0.5380(5) 0.4712(3) 0.34885(15) 0.097(3) Uani 1 1 d G
H3SA H 0.4898 0.4549 0.3301 0.117 Uiso 1 1 calc R
C4S C 0.5350(5) 0.45044(17) 0.3843(2) 0.097(3) Uani 1 1 d G
H4SA H 0.4847 0.4199 0.3897 0.116 Uiso 1 1 calc R
C5S C 0.6056(7) 0.4743(3) 0.41164(11) 0.121(4) Uani 1 1 d G
H5SA H 0.6035 0.4601 0.4358 0.145 Uiso 1 1 calc R
C6S C 0.6791(5) 0.5190(3) 0.4036(2) 0.148(5) Uani 1 1 d G
H6SA H 0.7274 0.5353 0.4224 0.178 Uiso 1 1 calc R

loop_
_atom_site_aniso_label
_atom_site_aniso_U_11
_atom_site_aniso_U_22
_atom_site_aniso_U_33
_atom_site_aniso_U_23
_atom_site_aniso_U_13
_atom_site_aniso_U_12
P1 0.0191(5) 0.0282(5) 0.0173(4) 0.0004(4) 0.0011(4) 0.0008(4)
P2 0.0201(5) 0.0262(5) 0.0192(4) -0.0023(4) 0.0002(4) 0.0008(4)
P3 0.0209(5) 0.0259(5) 0.0186(5) -0.0003(4) -0.0007(4) 0.0008(4)
P4 0.0202(5) 0.0258(5) 0.0178(4) -0.0004(4) 0.0004(4) 0.0006(4)
P5 0.0233(5) 0.0256(5) 0.0204(5) -0.0011(4) 0.0021(4) -0.0001(4)
Fe1 0.0205(3) 0.0280(3) 0.0215(3) -0.0001(2) -0.0011(2) -0.0017(2)
C1 0.0189(18) 0.027(2) 0.0199(18) -0.0009(16) -0.0026(15) -0.0025(16)
C2 0.024(2) 0.028(2) 0.0212(18) 0.0008(16) 0.0007(15) -0.0006(17)
C3 0.026(2) 0.030(2) 0.0225(19) 0.0040(16) -0.0069(16) -0.0010(17)
C4 0.0217(19) 0.030(2) 0.033(2) -0.0079(18) -0.0038(16) 0.0031(18)
C5 0.0187(18) 0.032(2) 0.0230(18) -0.0040(17) 0.0000(15) -0.0003(16)
C6 0.030(2) 0.024(2) 0.044(2) 0.0025(19) -0.0025(18) -0.0009(18)
C7 0.044(3) 0.030(2) 0.032(2) -0.0053(18) 0.0084(19) -0.008(2)
C8 0.045(3) 0.033(2) 0.037(2) -0.002(2) -0.017(2) -0.010(2)
C9 0.021(2) 0.032(2) 0.056(3) -0.005(2) 0.0036(19) -0.0058(18)
C10 0.034(2) 0.035(2) 0.032(2) 0.0035(19) 0.0048(18) -0.0110(19)
Fe2 0.0238(3) 0.0263(3) 0.0210(3) -0.0014(2) -0.0037(2) -0.0015(2)
C11 0.0220(19) 0.0242(19) 0.0183(17) -0.0018(15) -0.0035(15) -0.0033(16)
C12 0.026(2) 0.029(2) 0.0213(18) 0.0024(16) 0.0002(16) -0.0028(17)
C13 0.031(2) 0.029(2) 0.0220(18) 0.0033(17) -0.0044(16) -0.0030(18)
C14 0.0209(19) 0.027(2) 0.029(2) -0.0016(16) -0.0077(16) 0.0014(16)
C15 0.0230(19) 0.028(2) 0.0202(18) -0.0038(16) -0.0006(15) -0.0022(17)
C16 0.040(3) 0.027(2) 0.062(3) 0.000(2) -0.018(2) 0.001(2)
C17 0.049(3) 0.035(3) 0.052(3) -0.018(2) 0.017(2) -0.010(2)
C18 0.055(3) 0.034(2) 0.032(2) -0.005(2) -0.018(2) -0.012(2)
C19 0.031(2) 0.032(2) 0.047(3) -0.008(2) -0.002(2) -0.0106(19)
C20 0.057(3) 0.027(2) 0.033(2) 0.0021(19) -0.005(2) -0.011(2)
Fe3 0.0265(3) 0.0264(3) 0.0200(3) 0.0025(2) -0.0016(2) -0.0004(2)
C21 0.0229(19) 0.028(2) 0.0179(17) 0.0017(16) -0.0012(15) -0.0007(17)
C22 0.026(2) 0.030(2) 0.0194(18) -0.0006(16) -0.0033(15) 0.0004(17)
C23 0.029(2) 0.043(2) 0.025(2) 0.0012(19) -0.0023(17) -0.008(2)
C24 0.044(2) 0.033(2) 0.0224(19) -0.0008(18) -0.0050(18) -0.011(2)
C25 0.036(2) 0.030(2) 0.0201(18) -0.0012(17) 0.0012(17) 0.0026(19)
C26 0.049(3) 0.030(2) 0.031(2) 0.0002(19) -0.017(2) -0.001(2)
C27 0.054(3) 0.045(3) 0.019(2) -0.0025(19) -0.002(2) 0.010(2)
C28 0.041(3) 0.052(3) 0.022(2) 0.010(2) 0.0030(19) -0.004(2)
C29 0.055(3) 0.027(2) 0.031(2) 0.0065(18) -0.012(2) 0.003(2)
C30 0.035(2) 0.038(2) 0.032(2) 0.0024(19) -0.0125(19) 0.004(2)
Fe4 0.0248(3) 0.0282(3) 0.0203(3) -0.0034(2) 0.0012(2) 0.0018(2)
C31 0.0243(19) 0.024(2) 0.0205(17) 0.0003(16) 0.0017(15) 0.0058(16)
C32 0.023(2) 0.043(2) 0.0234(19) -0.0065(18) 0.0009(16) 0.0050(18)
C33 0.036(2) 0.047(3) 0.0210(19) -0.0050(18) -0.0064(18) 0.014(2)
C34 0.046(3) 0.034(2) 0.0202(19) 0.0022(17) 0.0031(18) 0.006(2)
C35 0.034(2) 0.026(2) 0.0256(19) -0.0040(17) 0.0072(17) -0.0006(18)
C36 0.049(3) 0.037(2) 0.027(2) 0.0003(19) -0.003(2) 0.009(2)
C37 0.052(3) 0.029(2) 0.043(3) 0.006(2) 0.001(2) -0.005(2)
C38 0.062(3) 0.031(2) 0.040(3) -0.012(2) -0.009(2) -0.003(2)
C39 0.054(3) 0.033(2) 0.031(2) -0.0066(19) 0.004(2) 0.014(2)
C40 0.034(2) 0.036(2) 0.041(2) -0.003(2) -0.003(2) 0.014(2)
Fe5 0.0330(3) 0.0260(3) 0.0223(3) 0.0023(2) 0.0023(2) 0.0002(3)
C41 0.026(2) 0.028(2) 0.0225(18) -0.0011(16) 0.0060(16) 0.0014(17)
C42 0.049(3) 0.029(2) 0.0217(19) -0.0034(17) 0.0060(19) 0.001(2)
C43 0.055(3) 0.027(2) 0.037(2) 0.0081(19) 0.014(2) 0.016(2)
C44 0.031(2) 0.046(3) 0.040(2) 0.012(2) 0.0011(19) 0.008(2)
C45 0.024(2) 0.031(2) 0.040(2) 0.0059(19) -0.0009(18) -0.0029(18)
C46 0.037(2) 0.048(3) 0.033(2) 0.010(2) 0.011(2) 0.005(2)
C47 0.042(3) 0.053(3) 0.051(3) 0.002(2) 0.014(2) -0.015(2)
C48 0.066(3) 0.034(3) 0.052(3) 0.016(2) 0.028(3) 0.003(3)
C49 0.057(3) 0.065(3) 0.026(2) 0.011(2) 0.006(2) 0.012(3)
C50 0.056(3) 0.047(3) 0.023(2) -0.006(2) 0.007(2) 0.003(2)
C1S 0.106(8) 0.073(6) 0.271(16) 0.022(9) 0.039(10) 0.010(5)
C2S 0.131(8) 0.133(8) 0.091(6) 0.060(6) 0.056(6) 0.081(6)
C3S 0.105(6) 0.118(6) 0.069(5) -0.036(4) -0.012(4) 0.062(5)
C4S 0.111(6) 0.047(4) 0.133(6) 0.012(4) 0.045(5) 0.045(4)
C5S 0.162(9) 0.156(9) 0.045(4) -0.012(5) -0.010(5) 0.099(7)
C6S 0.115(8) 0.135(10) 0.196(12) -0.092(8) -0.048(8) 0.034(7)

loop_
_atom_type_symbol
_atom_type_description
_atom_type_scat_dispersion_real
_atom_type_scat_dispersion_imag
_atom_type_scat_source
C C 0.0033 0.0016 'International Tables Vol C Tables 4.2.6.8 and 6.1.1.4'
H H 0.0000 0.0000 'International Tables Vol C Tables 4.2.6.8 and 6.1.1.4'
P P 0.1023 0.0942 'International Tables Vol C Tables 4.2.6.8 and 6.1.1.4'
Fe Fe 0.3463 0.8444 'International Tables Vol C Tables 4.2.6.8 and 6.1.1.4'

loop_
_geom_angle_atom_site_label_1
_geom_angle_atom_site_label_2
_geom_angle_atom_site_label_3
_geom_angle
C1 P1 P2 97.67(12)
C1 P1 P5 100.79(12)
P2 P1 P5 107.94(5)
C11 P2 P3 109.89(12)
C11 P2 P1 98.18(12)
P3 P2 P1 95.19(5)
C21 P3 P2 103.12(12)
C21 P3 P4 103.77(12)
P2 P3 P4 100.87(5)
C31 P4 P5 100.03(12)
C31 P4 P3 97.63(12)
P5 P4 P3 96.18(5)
C41 P5 P1 102.48(12)
C41 P5 P4 98.66(13)
P1 P5 P4 103.42(5)
C7 Fe1 C5 160.68(16)
C7 Fe1 C2 107.02(15)
C5 Fe1 C2 68.35(14)
C7 Fe1 C1 123.18(16)
C5 Fe1 C1 41.08(14)
C2 Fe1 C1 40.95(13)
C7 Fe1 C6 40.06(15)
C5 Fe1 C6 125.11(15)
C2 Fe1 C6 121.65(16)
C1 Fe1 C6 107.48(15)
C7 Fe1 C8 40.33(17)
C5 Fe1 C8 157.83(16)
C2 Fe1 C8 123.56(16)
C1 Fe1 C8 159.76(16)
C6 Fe1 C8 67.39(17)
C7 Fe1 C9 67.62(17)
C5 Fe1 C9 122.92(16)
C2 Fe1 C9 160.47(16)
C1 Fe1 C9 157.81(16)
C6 Fe1 C9 67.20(16)
C8 Fe1 C9 40.28(16)
C7 Fe1 C3 121.34(15)
C5 Fe1 C3 68.13(15)
C2 Fe1 C3 40.46(14)
C1 Fe1 C3 68.77(14)
C6 Fe1 C3 156.65(16)
C8 Fe1 C3 107.71(16)
C9 Fe1 C3 124.85(16)
C7 Fe1 C10 67.68(16)
C5 Fe1 C10 108.86(16)
C2 Fe1 C10 157.15(16)
C1 Fe1 C10 121.85(15)
C6 Fe1 C10 40.05(15)
C8 Fe1 C10 67.75(17)
C9 Fe1 C10 40.18(16)
C3 Fe1 C10 161.47(16)
C7 Fe1 C4 157.07(16)
C5 Fe1 C4 40.36(14)
C2 Fe1 C4 67.88(15)
C1 Fe1 C4 68.60(15)
C6 Fe1 C4 161.74(16)
C8 Fe1 C4 122.44(16)
C9 Fe1 C4 109.28(16)
C3 Fe1 C4 40.29(14)
C10 Fe1 C4 125.66(16)
C2 C1 C5 106.5(3)
C2 C1 P1 131.1(3)
C5 C1 P1 122.4(3)
C2 C1 Fe1 69.4(2)
C5 C1 Fe1 69.3(2)
P1 C1 Fe1 126.5(2)
C3 C2 C1 108.8(3)
C3 C2 Fe1 70.2(2)
C1 C2 Fe1 69.6(2)
C3 C2 H2A 125.6
C1 C2 H2A 125.6
Fe1 C2 H2A 126.2
C4 C3 C2 107.8(3)
C4 C3 Fe1 70.0(2)
C2 C3 Fe1 69.3(2)
C4 C3 H3A 126.1
C2 C3 H3A 126.1
Fe1 C3 H3A 126.2
C5 C4 C3 108.3(3)
C5 C4 Fe1 69.2(2)
C3 C4 Fe1 69.7(2)
C5 C4 H4A 125.9
C3 C4 H4A 125.9
Fe1 C4 H4A 126.8
C4 C5 C1 108.5(3)
C4 C5 Fe1 70.5(2)
C1 C5 Fe1 69.6(2)
C4 C5 H5A 125.7
C1 C5 H5A 125.7
Fe1 C5 H5A 125.8
C7 C6 C10 108.9(4)
C7 C6 Fe1 69.8(2)
C10 C6 Fe1 70.3(2)
C7 C6 H6A 125.6
C10 C6 H6A 125.6
Fe1 C6 H6A 125.9
C6 C7 C8 107.9(4)
C6 C7 Fe1 70.2(2)
C8 C7 Fe1 70.1(2)
C6 C7 H7A 126.1
C8 C7 H7A 126.1
Fe1 C7 H7A 125.3
C7 C8 C9 107.6(4)
C7 C8 Fe1 69.6(2)
C9 C8 Fe1 69.9(2)
C7 C8 H8A 126.2
C9 C8 H8A 126.2
Fe1 C8 H8A 125.8
C10 C9 C8 108.4(4)
C10 C9 Fe1 70.2(2)
C8 C9 Fe1 69.8(2)
C10 C9 H9A 125.8
C8 C9 H9A 125.8
Fe1 C9 H9A 125.8
C6 C10 C9 107.3(4)
C6 C10 Fe1 69.6(2)
C9 C10 Fe1 69.7(2)
C6 C10 H10A 126.4
C9 C10 H10A 126.4
Fe1 C10 H10A 125.9
C15 Fe2 C20 106.11(16)
C15 Fe2 C19 118.15(16)
C20 Fe2 C19 40.11(17)
C15 Fe2 C18 153.16(17)
C20 Fe2 C18 67.65(17)
C19 Fe2 C18 40.23(17)
C15 Fe2 C14 40.68(14)
C20 Fe2 C14 124.52(17)
C19 Fe2 C14 106.79(16)
C18 Fe2 C14 119.82(17)
C15 Fe2 C16 125.04(17)
C20 Fe2 C16 40.08(18)
C19 Fe2 C16 67.56(18)
C18 Fe2 C16 67.98(17)
C14 Fe2 C16 161.66(17)
C15 Fe2 C12 68.59(15)
C20 Fe2 C12 154.89(17)
C19 Fe2 C12 164.34(16)
C18 Fe2 C12 128.05(17)
C14 Fe2 C12 68.36(15)
C16 Fe2 C12 121.65(17)
C15 Fe2 C17 163.54(18)
C20 Fe2 C17 67.70(18)
C19 Fe2 C17 67.69(18)
C18 Fe2 C17 40.43(18)
C14 Fe2 C17 155.38(18)
C16 Fe2 C17 40.58(18)
C12 Fe2 C17 110.11(17)
C15 Fe2 C13 68.41(15)
C20 Fe2 C13 162.22(18)
C19 Fe2 C13 126.19(17)
C18 Fe2 C13 109.13(16)
C14 Fe2 C13 40.51(14)
C16 Fe2 C13 156.70(18)
C12 Fe2 C13 40.65(14)
C17 Fe2 C13 122.07(17)
C15 Fe2 C11 40.97(14)
C20 Fe2 C11 118.79(16)
C19 Fe2 C11 152.74(16)
C18 Fe2 C11 165.24(17)
C14 Fe2 C11 68.87(14)
C16 Fe2 C11 107.66(16)
C12 Fe2 C11 41.10(13)
C17 Fe2 C11 127.24(17)
C13 Fe2 C11 68.93(14)
C15 C11 C12 106.3(3)
C15 C11 P2 130.9(3)
C12 C11 P2 122.8(3)
C15 C11 Fe2 68.58(19)
C12 C11 Fe2 69.0(2)
P2 C11 Fe2 125.55(19)
C13 C12 C11 108.6(3)
C13 C12 Fe2 69.9(2)
C11 C12 Fe2 69.9(2)
C13 C12 H12A 125.7
C11 C12 H12A 125.7
Fe2 C12 H12A 126.1
C14 C13 C12 107.9(3)
C14 C13 Fe2 69.4(2)
C12 C13 Fe2 69.5(2)
C14 C13 H13A 126.0
C12 C13 H13A 126.0
Fe2 C13 H13A 126.7
C15 C14 C13 108.2(3)
C15 C14 Fe2 69.3(2)
C13 C14 Fe2 70.1(2)
C15 C14 H14A 125.9
C13 C14 H14A 125.9
Fe2 C14 H14A 126.3
C14 C15 C11 109.0(3)
C14 C15 Fe2 70.0(2)
C11 C15 Fe2 70.4(2)
C14 C15 H15A 125.5
C11 C15 H15A 125.5
Fe2 C15 H15A 125.6
C20 C16 C17 107.7(4)
C20 C16 Fe2 69.6(2)
C17 C16 Fe2 69.8(2)
C20 C16 H16A 126.2
C17 C16 H16A 126.2
Fe2 C16 H16A 126.0
C18 C17 C16 107.5(4)
C18 C17 Fe2 69.6(2)
C16 C17 Fe2 69.6(2)
C18 C17 H17A 126.2
C16 C17 H17A 126.2
Fe2 C17 H17A 126.2
C19 C18 C17 107.8(4)
C19 C18 Fe2 69.8(2)
C17 C18 Fe2 70.0(2)
C19 C18 H18A 126.1
C17 C18 H18A 126.1
Fe2 C18 H18A 125.7
C20 C19 C18 108.3(4)
C20 C19 Fe2 69.8(2)
C18 C19 Fe2 70.0(2)
C20 C19 H19A 125.9
C18 C19 H19A 125.9
Fe2 C19 H19A 125.9
C19 C20 C16 108.7(4)
C19 C20 Fe2 70.1(2)
C16 C20 Fe2 70.4(3)
C19 C20 H20A 125.7
C16 C20 H20A 125.7
Fe2 C20 H20A 125.5
C25 Fe3 C24 40.83(15)
C25 Fe3 C29 114.08(17)
C24 Fe3 C29 106.49(17)
C25 Fe3 C30 106.25(17)
C24 Fe3 C30 128.03(17)
C29 Fe3 C30 40.47(16)
C25 Fe3 C23 68.42(16)
C24 Fe3 C23 40.59(16)
C29 Fe3 C23 129.86(17)
C30 Fe3 C23 167.29(17)
C25 Fe3 C26 129.44(18)
C24 Fe3 C26 167.06(18)
C29 Fe3 C26 67.85(17)
C30 Fe3 C26 40.29(16)
C23 Fe3 C26 151.73(17)
C25 Fe3 C27 169.20(18)
C24 Fe3 C27 149.87(18)
C29 Fe3 C27 68.06(17)
C30 Fe3 C27 68.05(18)
C23 Fe3 C27 119.05(18)
C26 Fe3 C27 40.44(17)
C25 Fe3 C28 147.68(17)
C24 Fe3 C28 116.25(17)
C29 Fe3 C28 40.63(17)
C30 Fe3 C28 68.01(17)
C23 Fe3 C28 109.88(17)
C26 Fe3 C28 67.66(18)
C27 Fe3 C28 40.15(17)
C25 Fe3 C21 40.82(14)
C24 Fe3 C21 68.69(15)
C29 Fe3 C21 147.24(17)
C30 Fe3 C21 115.64(16)
C23 Fe3 C21 68.46(15)
C26 Fe3 C21 109.31(16)
C27 Fe3 C21 132.16(17)
C28 Fe3 C21 170.99(17)
C25 Fe3 C22 68.55(15)
C24 Fe3 C22 68.37(16)
C29 Fe3 C22 169.45(17)
C30 Fe3 C22 149.89(16)
C23 Fe3 C22 40.43(15)
C26 Fe3 C22 119.10(16)
C27 Fe3 C22 111.41(16)
C28 Fe3 C22 132.28(16)
C21 Fe3 C22 40.87(14)
C25 C21 C22 107.2(3)
C25 C21 P3 121.3(3)
C22 C21 P3 131.3(3)
C25 C21 Fe3 68.7(2)
C22 C21 Fe3 69.6(2)
P3 C21 Fe3 122.65(18)
C23 C22 C21 108.0(3)
C23 C22 Fe3 69.5(2)
C21 C22 Fe3 69.5(2)
C23 C22 H22A 126.0
C21 C22 H22A 126.0
Fe3 C22 H22A 126.5
C22 C23 C24 108.5(4)
C22 C23 Fe3 70.1(2)
C24 C23 Fe3 69.5(2)
C22 C23 H23A 125.8
C24 C23 H23A 125.8
Fe3 C23 H23A 126.3
C23 C24 C25 107.8(4)
C23 C24 Fe3 70.0(2)
C25 C24 Fe3 69.2(2)
C23 C24 H24A 126.1
C25 C24 H24A 126.1
Fe3 C24 H24A 126.3
C24 C25 C21 108.6(3)
C24 C25 Fe3 69.9(2)
C21 C25 Fe3 70.5(2)
C24 C25 H25A 125.7
C21 C25 H25A 125.7
Fe3 C25 H25A 125.5
C30 C26 C27 108.4(4)
C30 C26 Fe3 69.8(2)
C27 C26 Fe3 69.9(2)
C30 C26 H26A 125.8
C27 C26 H26A 125.8
Fe3 C26 H26A 126.1
C28 C27 C26 107.8(4)
C28 C27 Fe3 70.0(2)
C26 C27 Fe3 69.7(2)
C28 C27 H27A 126.1
C26 C27 H27A 126.1
Fe3 C27 H27A 125.8
C27 C28 C29 108.1(4)
C27 C28 Fe3 69.8(2)
C29 C28 Fe3 69.3(2)
C27 C28 H28A 126.0
C29 C28 H28A 126.0
Fe3 C28 H28A 126.4
C30 C29 C28 107.8(4)
C30 C29 Fe3 69.9(2)
C28 C29 Fe3 70.0(2)
C30 C29 H29A 126.1
C28 C29 H29A 126.1
Fe3 C29 H29A 125.6
C26 C30 C29 107.9(4)
C26 C30 Fe3 69.9(2)
C29 C30 Fe3 69.6(2)
C26 C30 H30A 126.1
C29 C30 H30A 126.1
Fe3 C30 H30A 125.9
C35 Fe4 C39 123.42(17)
C35 Fe4 C34 40.72(15)
C39 Fe4 C34 105.74(17)
C35 Fe4 C38 159.81(17)
C39 Fe4 C38 40.69(18)
C34 Fe4 C38 122.84(17)
C35 Fe4 C33 68.29(17)
C39 Fe4 C33 119.69(16)
C34 Fe4 C33 40.51(16)
C38 Fe4 C33 106.62(18)
C35 Fe4 C40 108.03(17)
C39 Fe4 C40 40.57(16)
C34 Fe4 C40 120.76(17)
C38 Fe4 C40 68.00(19)
C33 Fe4 C40 155.45(16)
C35 Fe4 C37 157.91(16)
C39 Fe4 C37 68.67(19)
C34 Fe4 C37 160.38(17)
C38 Fe4 C37 40.86(17)
C33 Fe4 C37 124.59(19)
C40 Fe4 C37 67.99(19)
C35 Fe4 C32 68.53(16)
C39 Fe4 C32 155.72(17)
C34 Fe4 C32 68.55(16)
C38 Fe4 C32 121.22(18)
C33 Fe4 C32 40.75(14)
C40 Fe4 C32 162.60(16)
C37 Fe4 C32 108.38(18)
C35 Fe4 C31 41.02(14)
C39 Fe4 C31 161.06(17)
C34 Fe4 C31 69.07(15)
C38 Fe4 C31 157.34(18)
C33 Fe4 C31 68.93(15)
C40 Fe4 C31 125.26(16)
C37 Fe4 C31 122.20(16)
C32 Fe4 C31 41.02(14)
C35 Fe4 C36 122.55(17)
C39 Fe4 C36 68.41(16)
C34 Fe4 C36 156.88(18)
C38 Fe4 C36 68.17(18)
C33 Fe4 C36 161.98(18)
C40 Fe4 C36 40.41(16)
C37 Fe4 C36 40.34(17)
C32 Fe4 C36 125.91(16)
C31 Fe4 C36 108.82(15)
C35 C31 C32 106.4(3)
C35 C31 P4 121.8(3)
C32 C31 P4 131.8(3)
C35 C31 Fe4 68.4(2)
C32 C31 Fe4 69.4(2)
P4 C31 Fe4 125.56(19)
C33 C32 C31 108.0(3)
C33 C32 Fe4 69.1(2)
C31 C32 Fe4 69.5(2)
C33 C32 H32A 126.0
C31 C32 H32A 126.0
Fe4 C32 H32A 126.9
C34 C33 C32 108.6(4)
C34 C33 Fe4 69.7(2)
C32 C33 Fe4 70.1(2)
C34 C33 H33A 125.7
C32 C33 H33A 125.7
Fe4 C33 H33A 126.1
C33 C34 C35 107.7(3)
C33 C34 Fe4 69.8(2)
C35 C34 Fe4 69.2(2)
C33 C34 H34A 126.1
C35 C34 H34A 126.1
Fe4 C34 H34A 126.4
C34 C35 C31 109.3(3)
C34 C35 Fe4 70.1(2)
C31 C35 Fe4 70.5(2)
C34 C35 H35A 125.3
C31 C35 H35A 125.3
Fe4 C35 H35A 125.6
C37 C36 C40 107.9(4)
C37 C36 Fe4 69.5(2)
C40 C36 Fe4 69.5(2)
C37 C36 H36A 126.1
C40 C36 H36A 126.1
Fe4 C36 H36A 126.6
C36 C37 C38 107.7(4)
C36 C37 Fe4 70.2(2)
C38 C37 Fe4 69.1(2)
C36 C37 H37A 126.2
C38 C37 H37A 126.2
Fe4 C37 H37A 126.2
C39 C38 C37 108.3(4)
C39 C38 Fe4 69.6(2)
C37 C38 Fe4 70.0(2)
C39 C38 H38A 125.9
C37 C38 H38A 125.9
Fe4 C38 H38A 126.1
C40 C39 C38 107.6(4)
C40 C39 Fe4 70.3(2)
C38 C39 Fe4 69.7(2)
C40 C39 H39A 126.2
C38 C39 H39A 126.2
Fe4 C39 H39A 125.4
C39 C40 C36 108.5(4)
C39 C40 Fe4 69.2(2)
C36 C40 Fe4 70.1(2)
C39 C40 H40A 125.7
C36 C40 H40A 125.7
Fe4 C40 H40A 126.5
C49 Fe5 C42 158.35(18)
C49 Fe5 C43 120.39(18)
C42 Fe5 C43 40.67(16)
C49 Fe5 C50 40.51(17)
C42 Fe5 C50 160.64(17)
C43 Fe5 C50 157.36(18)
C49 Fe5 C45 119.42(19)
C42 Fe5 C45 68.28(17)
C43 Fe5 C45 68.19(17)
C50 Fe5 C45 107.91(18)
C49 Fe5 C44 103.81(19)
C42 Fe5 C44 68.09(18)
C43 Fe5 C44 40.30(17)
C50 Fe5 C44 122.24(19)
C45 Fe5 C44 40.58(15)
C49 Fe5 C48 40.30(19)
C42 Fe5 C48 124.27(19)
C43 Fe5 C48 105.31(18)
C50 Fe5 C48 67.79(19)
C45 Fe5 C48 153.75(19)
C44 Fe5 C48 118.09(19)
C49 Fe5 C47 68.2(2)
C42 Fe5 C47 110.28(19)
C43 Fe5 C47 122.01(19)
C50 Fe5 C47 67.75(19)
C45 Fe5 C47 163.81(18)
C44 Fe5 C47 155.17(19)
C48 Fe5 C47 40.78(19)
C49 Fe5 C46 67.88(18)
C42 Fe5 C46 125.90(18)
C43 Fe5 C46 159.33(19)
C50 Fe5 C46 40.09(17)
C45 Fe5 C46 126.57(17)
C44 Fe5 C46 160.31(19)
C48 Fe5 C46 67.88(18)
C47 Fe5 C46 40.23(18)
C49 Fe5 C41 156.74(19)
C42 Fe5 C41 41.01(15)
C43 Fe5 C41 68.90(15)
C50 Fe5 C41 123.71(17)
C45 Fe5 C41 40.81(15)
C44 Fe5 C41 68.69(16)
C48 Fe5 C41 162.75(19)
C47 Fe5 C41 127.48(18)
C46 Fe5 C41 111.52(16)
C45 C41 C42 106.1(3)
C45 C41 P5 131.8(3)
C42 C41 P5 121.8(3)
C45 C41 Fe5 69.0(2)
C42 C41 Fe5 68.6(2)
P5 C41 Fe5 131.7(2)
C43 C42 C41 109.0(4)
C43 C42 Fe5 70.0(2)
C41 C42 Fe5 70.4(2)
C43 C42 H42A 125.5
C41 C42 H42A 125.5
Fe5 C42 H42A 125.6
C44 C43 C42 107.9(4)
C44 C43 Fe5 69.9(2)
C42 C43 Fe5 69.3(2)
C44 C43 H43A 126.1
C42 C43 H43A 126.1
Fe5 C43 H43A 126.3
C43 C44 C45 108.3(4)
C43 C44 Fe5 69.8(2)
C45 C44 Fe5 69.7(2)
C43 C44 H44A 125.8
C45 C44 H44A 125.8
Fe5 C44 H44A 126.3
C44 C45 C41 108.7(4)
C44 C45 Fe5 69.7(2)
C41 C45 Fe5 70.1(2)
C44 C45 H45A 125.6
C41 C45 H45A 125.6
Fe5 C45 H45A 126.1
C50 C46 C47 108.2(4)
C50 C46 Fe5 69.5(2)
C47 C46 Fe5 69.7(3)
C50 C46 H46A 125.9
C47 C46 H46A 125.9
Fe5 C46 H46A 126.4
C46 C47 C48 107.5(4)
C46 C47 Fe5 70.0(2)
C48 C47 Fe5 69.4(3)
C46 C47 H47A 126.3
C48 C47 H47A 126.3
Fe5 C47 H47A 125.9
C49 C48 C47 107.9(4)
C49 C48 Fe5 69.4(3)
C47 C48 Fe5 69.8(2)
C49 C48 H48A 126.1
C47 C48 H48A 126.1
Fe5 C48 H48A 126.3
C48 C49 C50 108.1(4)
C48 C49 Fe5 70.3(3)
C50 C49 Fe5 70.1(2)
C48 C49 H49A 125.9
C50 C49 H49A 125.9
Fe5 C49 H49A 125.2
C46 C50 C49 108.3(4)
C46 C50 Fe5 70.4(2)
C49 C50 Fe5 69.4(2)
C46 C50 H50A 125.9
C49 C50 H50A 125.9
Fe5 C50 H50A 126.0
C2S C1S C6S 120.0
C2S C1S H1SA 120.0
C6S C1S H1SA 120.0
C3S C2S C1S 120.0
C3S C2S H2SA 120.0
C1S C2S H2SA 120.0
C2S C3S C4S 120.0
C2S C3S H3SA 120.0
C4S C3S H3SA 120.0
C5S C4S C3S 120.0
C5S C4S H4SA 120.0
C3S C4S H4SA 120.0
C4S C5S C6S 120.0
C4S C5S H5SA 120.0
C6S C5S H5SA 120.0
C5S C6S C1S 120.0
C5S C6S H6SA 120.0
C1S C6S H6SA 120.0

loop_
_geom_bond_atom_site_label_1
_geom_bond_atom_site_label_2
_geom_bond_distance
P1 C1 1.817(4)
P1 P2 2.2087(13)
P1 P5 2.2187(13)
P2 C11 1.816(4)
P2 P3 2.1998(13)
P3 C21 1.827(4)
P3 P4 2.2334(13)
P4 C31 1.821(4)
P4 P5 2.2309(13)
P5 C41 1.815(4)
Fe1 C7 2.042(4)
Fe1 C5 2.043(4)
Fe1 C2 2.044(4)
Fe1 C1 2.047(4)
Fe1 C6 2.048(4)
Fe1 C8 2.048(4)
Fe1 C9 2.050(4)
Fe1 C3 2.056(4)
Fe1 C10 2.057(4)
Fe1 C4 2.060(4)
C1 C2 1.431(5)
C1 C5 1.435(5)
C2 C3 1.418(5)
C2 H2A 0.9500
C3 C4 1.418(5)
C3 H3A 0.9500
C4 C5 1.416(5)
C4 H4A 0.9500
C5 H5A 0.9500
C6 C7 1.401(5)
C6 C10 1.406(5)
C6 H6A 0.9500
C7 C8 1.410(6)
C7 H7A 0.9500
C8 C9 1.411(6)
C8 H8A 0.9500
C9 C10 1.411(6)
C9 H9A 0.9500
C10 H10A 0.9500
Fe2 C15 2.033(3)
Fe2 C20 2.034(4)
Fe2 C19 2.039(4)
Fe2 C18 2.042(4)
Fe2 C14 2.043(4)
Fe2 C16 2.045(4)
Fe2 C12 2.047(4)
Fe2 C17 2.048(4)
Fe2 C13 2.053(4)
Fe2 C11 2.058(3)
C11 C15 1.432(5)
C11 C12 1.441(5)
C12 C13 1.424(5)
C12 H12A 0.9500
C13 C14 1.418(5)
C13 H13A 0.9500
C14 C15 1.417(5)
C14 H14A 0.9500
C15 H15A 0.9500
C16 C20 1.398(6)
C16 C17 1.419(6)
C16 H16A 0.9500
C17 C18 1.413(6)
C17 H17A 0.9500
C18 C19 1.403(6)
C18 H18A 0.9500
C19 C20 1.397(6)
C19 H19A 0.9500
C20 H20A 0.9500
Fe3 C25 2.030(4)
Fe3 C24 2.039(4)
Fe3 C29 2.043(4)
Fe3 C30 2.046(4)
Fe3 C23 2.046(4)
Fe3 C26 2.048(4)
Fe3 C27 2.050(4)
Fe3 C28 2.052(4)
Fe3 C21 2.053(3)
Fe3 C22 2.053(4)
C21 C25 1.424(5)
C21 C22 1.434(5)
C22 C23 1.416(5)
C22 H22A 0.9500
C23 C24 1.417(6)
C23 H23A 0.9500
C24 C25 1.420(5)
C24 H24A 0.9500
C25 H25A 0.9500
C26 C30 1.410(6)
C26 C27 1.416(6)
C26 H26A 0.9500
C27 C28 1.408(6)
C27 H27A 0.9500
C28 C29 1.421(6)
C28 H28A 0.9500
C29 C30 1.414(6)
C29 H29A 0.9500
C30 H30A 0.9500
Fe4 C35 2.021(4)
Fe4 C39 2.031(4)
Fe4 C34 2.033(4)
Fe4 C38 2.034(4)
Fe4 C33 2.035(4)
Fe4 C40 2.046(4)
Fe4 C37 2.046(4)
Fe4 C32 2.047(4)
Fe4 C31 2.049(4)
Fe4 C36 2.055(4)
C31 C35 1.426(5)
C31 C32 1.435(5)
C32 C33 1.421(5)
C32 H32A 0.9500
C33 C34 1.408(6)
C33 H33A 0.9500
C34 C35 1.410(5)
C34 H34A 0.9500
C35 H35A 0.9500
C36 C37 1.414(6)
C36 C40 1.416(6)
C36 H36A 0.9500
C37 C38 1.424(6)
C37 H37A 0.9500
C38 C39 1.413(6)
C38 H38A 0.9500
C39 C40 1.414(6)
C39 H39A 0.9500
C40 H40A 0.9500
Fe5 C49 2.030(4)
Fe5 C42 2.031(4)
Fe5 C43 2.040(4)
Fe5 C50 2.040(4)
Fe5 C45 2.041(4)
Fe5 C44 2.042(4)
Fe5 C48 2.042(4)
Fe5 C47 2.048(4)
Fe5 C46 2.051(4)
Fe5 C41 2.056(4)
C41 C45 1.429(5)
C41 C42 1.432(5)
C42 C43 1.414(6)
C42 H42A 0.9500
C43 C44 1.406(6)
C43 H43A 0.9500
C44 C45 1.416(5)
C44 H44A 0.9500
C45 H45A 0.9500
C46 C50 1.403(6)
C46 C47 1.410(6)
C46 H46A 0.9500
C47 C48 1.425(7)
C47 H47A 0.9500
C48 C49 1.403(7)
C48 H48A 0.9500
C49 C50 1.409(6)
C49 H49A 0.9500
C50 H50A 0.9500
C1S C2S 1.3900
C1S C6S 1.3900
C1S H1SA 0.9500
C2S C3S 1.3900
C2S H2SA 0.9500
C3S C4S 1.3900
C3S H3SA 0.9500
C4S C5S 1.3900
C4S H4SA 0.9500
C5S C6S 1.3900
C5S H5SA 0.9500
C6S H6SA 0.9500
